data_4319993
loop_
_publ_author_name
'Robert C. Finn'
'Robert Lam'
'John E. Greedan'
'Jon Zubieta'

_publ_section_title
;
 Solid-State Coordination Chemistry: Structural Influences of
 Copper-Phenanthroline Subunits on Oxovanadium Organophosphonate Phases.
 Hydrothermal Synthesis and Structural Characterization of the
 Two-Dimensional Materials [Cu(phen)(VO)(O3PCH2PO3)(H2O)],
 [{Cu(phen)}2(V2O5)(O3PCH2CH2PO3)], and
 [{Cu(phen)}2(V3O5)(O3PCH2CH2CH2PO3)2(H2O)] and of the Three-Dimensional
 Phase [{Cu(phen)}2(V3O5)(O3PCH2PO3)2(H2O)]
;
_journal_name_full 'Inorganic Chemistry'
_journal_page_first 3745
_journal_page_last 3754
_journal_paper_doi 10.1021/ic010186i
_journal_volume 40
_journal_year 2001
_chemical_formula_sum 'C13 H10 Cu N2 O9 P2 V1.5'
_chemical_formula_weight 540.12
_chemical_name_systematic
;

   ?

;
_space_group_IT_number 14
_symmetry_cell_setting monoclinic
_symmetry_space_group_name_Hall '-P 2yn'
_symmetry_space_group_name_H-M 'P 1 21/n 1'
_atom_sites_solution_hydrogens geom
_atom_sites_solution_primary direct
_atom_sites_solution_secondary difmap
_audit_creation_method SHELXL-97
_cell_angle_alpha 90.00
_cell_angle_beta 93.9030(10)
_cell_angle_gamma 90.00
_cell_formula_units_Z 4
_cell_length_a 8.3947(3)
_cell_length_b 16.8401(7)
_cell_length_c 11.9144(5)
_cell_measurement_temperature 90(2)
_cell_volume 1680.40(12)
_computing_structure_refinement 'SHELXL-97 (Sheldrick, 1997)'
_computing_structure_solution 'SHELXS-97 (Sheldrick, 1990)'
_diffrn_ambient_temperature 293(2)
_diffrn_measured_fraction_theta_full 0.964
_diffrn_measured_fraction_theta_max 0.964
_diffrn_radiation_monochromator graphite
_diffrn_radiation_source 'fine-focus sealed tube'
_diffrn_radiation_type MoK\a
_diffrn_radiation_wavelength 0.71073
_diffrn_reflns_av_R_equivalents 0.0345
_diffrn_reflns_av_sigmaI/netI 0.0311
_diffrn_reflns_limit_h_max 10
_diffrn_reflns_limit_h_min -11
_diffrn_reflns_limit_k_max 19
_diffrn_reflns_limit_k_min -22
_diffrn_reflns_limit_l_max 15
_diffrn_reflns_limit_l_min -15
_diffrn_reflns_number 11081
_diffrn_reflns_theta_full 28.31
_diffrn_reflns_theta_max 28.31
_diffrn_reflns_theta_min 2.10
_exptl_absorpt_coefficient_mu 2.330
_exptl_crystal_density_diffrn 2.135
_exptl_crystal_density_method 'not measured'
_exptl_crystal_F_000 1070
_exptl_crystal_size_max 0.24
_exptl_crystal_size_mid 0.22
_exptl_crystal_size_min 0.06
_refine_diff_density_max 0.635
_refine_diff_density_min -0.664
_refine_diff_density_rms 0.105
_refine_ls_extinction_method none
_refine_ls_goodness_of_fit_ref 1.046
_refine_ls_hydrogen_treatment mixed
_refine_ls_matrix_type full
_refine_ls_number_parameters 262
_refine_ls_number_reflns 4033
_refine_ls_number_restraints 0
_refine_ls_restrained_S_all 1.046
_refine_ls_R_factor_all 0.0377
_refine_ls_R_factor_gt 0.0318
_refine_ls_shift/su_max 0.001
_refine_ls_shift/su_mean 0.000
_refine_ls_structure_factor_coef Fsqd
_refine_ls_weighting_details 'calc w=1/[\s^2^(Fo^2^)+(0.0434P)^2^+1.9697P] where P=(Fo^2^+2Fc^2^)/3'
_refine_ls_weighting_scheme calc
_refine_ls_wR_factor_gt 0.0805
_refine_ls_wR_factor_ref 0.0830
_reflns_number_gt 3538
_reflns_number_total 4033
_reflns_threshold_expression >2sigma(I)
_cod_data_source_file ic010186i_4.cif
_cod_data_source_block p21-n
_cod_original_formula_sum 'C13 H10 Cu N2 O9 P2 V1.50'
_cod_database_code 4319993

loop_
_symmetry_equiv_pos_as_xyz
'x, y, z'
'-x+1/2, y+1/2, -z+1/2'
'-x, -y, -z'
'x-1/2, -y-1/2, z-1/2'

loop_
_atom_site_label
_atom_site_type_symbol
_atom_site_fract_x
_atom_site_fract_y
_atom_site_fract_z
_atom_site_U_iso_or_equiv
_atom_site_adp_type
_atom_site_occupancy
_atom_site_symmetry_multiplicity
_atom_site_calc_flag
_atom_site_refinement_flags
_atom_site_disorder_assembly
_atom_site_disorder_group
Cu1 Cu 0.55527(3) 0.219751(17) 0.45533(2) 0.01132(9) Uani 1 1 d . . .
V1 V 0.47241(10) 0.50943(6) 0.51477(8) 0.0094(2) Uani 0.50 1 d P . .
V2 V 1.02923(5) 0.75489(2) 0.60816(3) 0.00933(10) Uani 1 1 d . . .
P1 P 0.49849(7) 0.34029(3) 0.64886(5) 0.00908(13) Uani 1 1 d . . .
P2 P 0.72043(7) 0.65393(3) 0.55068(5) 0.00908(13) Uani 1 1 d . . .
O1 O 0.3843(2) 0.28738(11) 0.39252(15) 0.0163(4) Uani 1 1 d . . .
O2 O 0.7831(2) 0.27144(10) 0.37602(15) 0.0144(4) Uani 1 1 d . . .
O3 O 0.6002(2) 0.28093(11) 0.59084(15) 0.0160(4) Uani 1 1 d . . .
O4 O 0.5379(2) 0.42656(10) 0.62802(14) 0.0136(3) Uani 1 1 d . . .
O5 O 0.6756(2) 0.56759(10) 0.56503(14) 0.0125(3) Uani 1 1 d . . .
O6 O 0.89709(19) 0.66538(10) 0.59807(14) 0.0123(3) Uani 1 1 d . . .
O7 O 1.0007(2) 0.80257(11) 0.49130(15) 0.0159(4) Uani 1 1 d . . .
O8 O 0.9844(2) 0.82465(10) 0.72229(14) 0.0144(3) Uani 1 1 d . . .
O9 O 0.3456(3) 0.55895(13) 0.58617(19) 0.0311(5) Uani 1 1 d . . .
N1 N 0.6690(2) 0.12537(12) 0.52489(17) 0.0123(4) Uani 1 1 d . . .
N2 N 0.5128(2) 0.14433(12) 0.32689(17) 0.0119(4) Uani 1 1 d . . .
C1 C 0.7447(3) 0.11807(16) 0.6260(2) 0.0161(5) Uani 1 1 d . . .
H1 H 0.7444 0.1607 0.6757 0.019 Uiso 1 1 calc R . .
C2 C 0.8253(3) 0.04786(17) 0.6604(2) 0.0219(6) Uani 1 1 d . . .
H2 H 0.8768 0.0443 0.7318 0.026 Uiso 1 1 calc R . .
C3 C 0.8272(3) -0.01507(16) 0.5877(2) 0.0217(6) Uani 1 1 d . . .
H3 H 0.8809 -0.0615 0.6094 0.026 Uiso 1 1 calc R . .
C4 C 0.7478(3) -0.00932(16) 0.4802(2) 0.0187(5) Uani 1 1 d . . .
C5 C 0.6703(3) 0.06259(14) 0.4531(2) 0.0136(5) Uani 1 1 d . . .
C6 C 0.7389(3) -0.07185(16) 0.3979(3) 0.0252(6) Uani 1 1 d . . .
H6 H 0.7898 -0.1199 0.4147 0.030 Uiso 1 1 calc R . .
C7 C 0.6575(4) -0.06231(16) 0.2958(3) 0.0255(6) Uani 1 1 d . . .
H7 H 0.6541 -0.1038 0.2442 0.031 Uiso 1 1 calc R . .
C8 C 0.5769(3) 0.01088(15) 0.2669(2) 0.0176(5) Uani 1 1 d . . .
C9 C 0.5856(3) 0.07278(14) 0.3456(2) 0.0131(5) Uani 1 1 d . . .
C10 C 0.4867(3) 0.02455(16) 0.1641(2) 0.0177(5) Uani 1 1 d . . .
H10 H 0.4771 -0.0149 0.1095 0.021 Uiso 1 1 calc R . .
C11 C 0.4133(3) 0.09677(16) 0.1461(2) 0.0156(5) Uani 1 1 d . . .
H11 H 0.3535 0.1066 0.0789 0.019 Uiso 1 1 calc R . .
C12 C 0.4291(3) 0.15577(15) 0.2294(2) 0.0139(5) Uani 1 1 d . . .
H12 H 0.3792 0.2045 0.2160 0.017 Uiso 1 1 calc R . .
C13 C 0.7068(3) 0.67460(15) 0.4012(2) 0.0116(4) Uani 1 1 d . . .
H13A H 0.7391 0.7289 0.3876 0.014 Uiso 1 1 calc R . .
H13B H 0.7760 0.6391 0.3628 0.014 Uiso 1 1 calc R . .

loop_
_atom_site_aniso_label
_atom_site_aniso_U_11
_atom_site_aniso_U_22
_atom_site_aniso_U_33
_atom_site_aniso_U_23
_atom_site_aniso_U_13
_atom_site_aniso_U_12
Cu1 0.01027(15) 0.01217(15) 0.01105(15) -0.00207(11) -0.00270(11) 0.00309(10)
V1 0.0104(6) 0.0097(5) 0.0077(5) 0.0014(4) -0.0027(4) -0.0032(4)
V2 0.00889(19) 0.0103(2) 0.00851(19) -0.00012(14) -0.00147(15) -0.00038(14)
P1 0.0090(3) 0.0093(3) 0.0086(3) 0.0005(2) -0.0020(2) -0.0002(2)
P2 0.0080(3) 0.0091(3) 0.0098(3) 0.0002(2) -0.0026(2) 0.0003(2)
O1 0.0175(9) 0.0183(9) 0.0123(8) -0.0029(7) -0.0038(7) 0.0075(7)
O2 0.0104(8) 0.0163(9) 0.0162(9) 0.0001(7) -0.0004(7) 0.0002(6)
O3 0.0117(8) 0.0190(9) 0.0164(9) -0.0069(7) -0.0051(7) 0.0047(7)
O4 0.0142(8) 0.0119(8) 0.0135(8) 0.0038(6) -0.0072(7) -0.0029(6)
O5 0.0143(8) 0.0106(8) 0.0120(8) 0.0023(6) -0.0044(7) -0.0023(6)
O6 0.0094(8) 0.0117(8) 0.0151(8) 0.0024(6) -0.0043(7) -0.0023(6)
O7 0.0192(9) 0.0172(9) 0.0110(8) 0.0031(7) -0.0013(7) 0.0005(7)
O8 0.0154(8) 0.0162(9) 0.0111(8) -0.0030(7) -0.0025(7) 0.0027(7)
O9 0.0293(11) 0.0301(12) 0.0335(12) 0.0021(10) 0.0003(9) 0.0019(9)
N1 0.0108(9) 0.0137(10) 0.0124(10) 0.0014(8) 0.0002(8) 0.0009(8)
N2 0.0084(9) 0.0134(10) 0.0138(10) -0.0012(8) -0.0010(8) 0.0000(7)
C1 0.0182(12) 0.0193(13) 0.0107(11) 0.0010(9) 0.0006(9) 0.0018(10)
C2 0.0267(14) 0.0258(14) 0.0127(12) 0.0056(10) -0.0011(11) 0.0063(11)
C3 0.0244(14) 0.0185(13) 0.0222(14) 0.0079(11) 0.0011(11) 0.0082(11)
C4 0.0196(12) 0.0157(12) 0.0206(13) 0.0028(10) -0.0004(10) 0.0024(10)
C5 0.0118(11) 0.0128(11) 0.0161(12) 0.0000(9) 0.0007(9) -0.0004(9)
C6 0.0281(15) 0.0129(13) 0.0335(16) -0.0008(11) -0.0052(12) 0.0044(11)
C7 0.0307(15) 0.0143(13) 0.0303(16) -0.0065(11) -0.0064(12) 0.0022(11)
C8 0.0167(12) 0.0152(12) 0.0203(13) -0.0032(10) -0.0027(10) -0.0009(9)
C9 0.0095(10) 0.0119(11) 0.0177(12) -0.0002(9) -0.0009(9) -0.0001(9)
C10 0.0158(12) 0.0170(12) 0.0201(13) -0.0052(10) -0.0013(10) -0.0042(10)
C11 0.0087(11) 0.0238(13) 0.0140(11) -0.0029(10) -0.0017(9) -0.0019(9)
C12 0.0081(10) 0.0174(12) 0.0158(12) -0.0007(9) -0.0010(9) 0.0015(9)
C13 0.0086(10) 0.0145(11) 0.0117(11) 0.0010(9) -0.0005(9) -0.0019(9)

loop_
_atom_type_symbol
_atom_type_description
_atom_type_scat_dispersion_real
_atom_type_scat_dispersion_imag
_atom_type_scat_source
C C 0.0033 0.0016 'International Tables Vol C Tables 4.2.6.8 and 6.1.1.4'
H H 0.0000 0.0000 'International Tables Vol C Tables 4.2.6.8 and 6.1.1.4'
N N 0.0061 0.0033 'International Tables Vol C Tables 4.2.6.8 and 6.1.1.4'
O O 0.0106 0.0060 'International Tables Vol C Tables 4.2.6.8 and 6.1.1.4'
P P 0.1023 0.0942 'International Tables Vol C Tables 4.2.6.8 and 6.1.1.4'
V V 0.3005 0.5294 'International Tables Vol C Tables 4.2.6.8 and 6.1.1.4'
Cu Cu 0.3201 1.2651 'International Tables Vol C Tables 4.2.6.8 and 6.1.1.4'

loop_
_geom_angle_atom_site_label_1
_geom_angle_atom_site_label_2
_geom_angle_atom_site_label_3
_geom_angle
_geom_angle_site_symmetry_1
_geom_angle_site_symmetry_3
_geom_angle_publ_flag
O3 Cu1 O1 96.11(7) . . ?
O3 Cu1 N2 172.87(8) . . ?
O1 Cu1 N2 89.37(8) . . ?
O3 Cu1 N1 90.97(8) . . ?
O1 Cu1 N1 160.60(8) . . ?
N2 Cu1 N1 82.41(8) . . ?
O3 Cu1 O2 91.18(7) . . ?
O1 Cu1 O2 103.16(7) . . ?
N2 Cu1 O2 92.00(7) . . ?
N1 Cu1 O2 94.70(7) . . ?
V1 V1 O9 177.0(2) 3_666 . ?
V1 V1 O5 82.72(18) 3_666 3_666 ?
O9 V1 O5 99.99(10) . 3_666 ?
V1 V1 O4 81.78(17) 3_666 . ?
O9 V1 O4 99.45(10) . . ?
O5 V1 O4 90.08(8) 3_666 . ?
V1 V1 O4 78.69(17) 3_666 3_666 ?
O9 V1 O4 100.06(10) . 3_666 ?
O5 V1 O4 87.47(8) 3_666 3_666 ?
O4 V1 O4 160.47(4) . 3_666 ?
V1 V1 O5 77.81(17) 3_666 . ?
O9 V1 O5 99.48(10) . . ?
O5 V1 O5 160.53(4) 3_666 . ?
O4 V1 O5 87.16(8) . . ?
O4 V1 O5 88.72(8) 3_666 . ?
V1 V1 O9 2.12(16) 3_666 3_666 ?
O9 V1 O9 179.12(7) . 3_666 ?
O5 V1 O9 80.81(8) 3_666 3_666 ?
O4 V1 O9 80.91(8) . 3_666 ?
O4 V1 O9 79.57(8) 3_666 3_666 ?
O5 V1 O9 79.73(8) . 3_666 ?
O7 V2 O2 108.68(9) . 3_766 ?
O7 V2 O8 107.00(9) . . ?
O2 V2 O8 109.22(8) 3_766 . ?
O7 V2 O6 107.07(9) . . ?
O2 V2 O6 110.57(8) 3_766 . ?
O8 V2 O6 114.10(8) . . ?
O3 P1 O4 115.02(11) . . ?
O3 P1 O8 108.80(10) . 2_646 ?
O4 P1 O8 108.54(10) . 2_646 ?
O3 P1 C13 108.27(11) . 3_666 ?
O4 P1 C13 107.07(11) . 3_666 ?
O8 P1 C13 108.99(10) 2_646 3_666 ?
O1 P2 O5 114.85(11) 3_666 . ?
O1 P2 O6 108.89(10) 3_666 . ?
O5 P2 O6 108.34(10) . . ?
O1 P2 C13 108.35(11) 3_666 . ?
O5 P2 C13 107.22(11) . . ?
O6 P2 C13 109.06(10) . . ?
P2 O1 Cu1 130.35(11) 3_666 . ?
V2 O2 Cu1 130.95(10) 3_766 . ?
P1 O3 Cu1 130.61(11) . . ?
P1 O4 V1 136.88(11) . . ?
P1 O4 V1 130.98(11) . 3_666 ?
V1 O4 V1 19.53(4) . 3_666 ?
P2 O5 V1 136.29(11) . 3_666 ?
P2 O5 V1 130.00(11) . . ?
V1 O5 V1 19.47(4) 3_666 . ?
P2 O6 V2 131.81(10) . . ?
P1 O8 V2 145.25(12) 2_656 . ?
V1 O9 V1 0.88(7) . 3_666 ?
C1 N1 C5 118.3(2) . . ?
C1 N1 Cu1 129.28(18) . . ?
C5 N1 Cu1 112.36(16) . . ?
C12 N2 C9 118.4(2) . . ?
C12 N2 Cu1 129.17(17) . . ?
C9 N2 Cu1 112.43(16) . . ?
N1 C1 C2 122.1(2) . . ?
C3 C2 C1 119.5(2) . . ?
C2 C3 C4 119.8(2) . . ?
C5 C4 C3 116.9(2) . . ?
C5 C4 C6 118.3(2) . . ?
C3 C4 C6 124.7(2) . . ?
N1 C5 C4 123.4(2) . . ?
N1 C5 C9 116.4(2) . . ?
C4 C5 C9 120.3(2) . . ?
C7 C6 C4 121.4(3) . . ?
C6 C7 C8 121.0(3) . . ?
C9 C8 C10 117.3(2) . . ?
C9 C8 C7 118.4(2) . . ?
C10 C8 C7 124.3(2) . . ?
N2 C9 C8 123.1(2) . . ?
N2 C9 C5 116.2(2) . . ?
C8 C9 C5 120.6(2) . . ?
C11 C10 C8 119.2(2) . . ?
C10 C11 C12 119.7(2) . . ?
N2 C12 C11 122.2(2) . . ?
P1 C13 P2 107.09(12) 3_666 . ?

loop_
_geom_bond_atom_site_label_1
_geom_bond_atom_site_label_2
_geom_bond_distance
_geom_bond_site_symmetry_2
_geom_bond_publ_flag
Cu1 O3 1.9308(18) . ?
Cu1 O1 1.9421(17) . ?
Cu1 N2 2.002(2) . ?
Cu1 N1 2.004(2) . ?
Cu1 O2 2.3567(18) . ?
V1 V1 0.6793(14) 3_666 ?
V1 O9 1.636(2) . ?
V1 O5 1.9923(19) 3_666 ?
V1 O4 1.9924(19) . ?
V1 O4 2.0109(19) 3_666 ?
V1 O5 2.0218(19) . ?
V1 O9 2.314(2) 3_666 ?
V2 O7 1.6109(17) . ?
V2 O2 1.6353(17) 3_766 ?
V2 O8 1.8548(18) . ?
V2 O6 1.8706(17) . ?
P1 O3 1.5120(18) . ?
P1 O4 1.5140(18) . ?
P1 O8 1.5546(18) 2_646 ?
P1 C13 1.803(2) 3_666 ?
P2 O1 1.5126(18) 3_666 ?
P2 O5 1.5145(17) . ?
P2 O6 1.5625(17) . ?
P2 C13 1.810(2) . ?
O1 P2 1.5126(18) 3_666 ?
O2 V2 1.6353(17) 3_766 ?
O4 V1 2.0109(19) 3_666 ?
O5 V1 1.9923(19) 3_666 ?
O8 P1 1.5546(18) 2_656 ?
O9 V1 2.314(2) 3_666 ?
N1 C1 1.329(3) . ?
N1 C5 1.360(3) . ?
N2 C12 1.330(3) . ?
N2 C9 1.362(3) . ?
C1 C2 1.409(4) . ?
C2 C3 1.369(4) . ?
C3 C4 1.407(4) . ?
C4 C5 1.402(3) . ?
C4 C6 1.437(4) . ?
C5 C9 1.433(3) . ?
C6 C7 1.364(4) . ?
C7 C8 1.437(4) . ?
C8 C9 1.401(3) . ?
C8 C10 1.414(4) . ?
C10 C11 1.373(4) . ?
C11 C12 1.404(3) . ?
C13 P1 1.803(2) 3_666 ?
